data_1555454
loop_
_publ_author_name
'Cortizo-Lacalle, Diego'
'Gozalvez, Cristian'
'Olano, Mikel'
'Sun, Xiangnan'
'Melle-Franco, Manuel'
'Hueso, Luis E.'
'Mateo-Alonso, Aurelio'

_publ_section_title
;
 Bisthiadiazole-Fused Tetraazapentacenequinone: An Air-Stable
 Solution-Processable n-Type Organic Semiconductor.
;
_journal_issue 23
_journal_name_full 'Organic letters'
_journal_page_first 5902
_journal_page_last 5905
_journal_paper_doi 10.1021/acs.orglett.5b03099
_journal_volume 17
_journal_year 2015
_chemical_compound_source 'synthesis as described'
_chemical_formula_moiety 'C62 H84 N8 O2 S2 Si4'
_chemical_formula_sum 'C62 H84 N8 O2 S2 Si4'
_chemical_formula_weight 1149.85
_space_group_crystal_system triclinic
_space_group_IT_number 2
_space_group_name_Hall '-P 1'
_space_group_name_H-M_alt 'P -1'
_symmetry_cell_setting triclinic
_symmetry_Int_Tables_number 2
_symmetry_space_group_name_Hall '-P 1'
_symmetry_space_group_name_H-M 'P -1'
_atom_sites_solution_hydrogens geom
_audit_creation_date 2015-10-02T14:07:20-00:00
_audit_creation_method 'WinGX routine CIF_UPDATE'
_cell_angle_alpha 80.640(3)
_cell_angle_beta 82.824(3)
_cell_angle_gamma 75.922(4)
_cell_formula_units_Z 1
_cell_length_a 8.2413(4)
_cell_length_b 12.7682(6)
_cell_length_c 15.6926(6)
_cell_measurement_reflns_used 4249
_cell_measurement_temperature 100.01(10)
_cell_measurement_theta_max 76.135
_cell_measurement_theta_min 3.572
_cell_measurement_wavelength 1.54184
_cell_volume 1574.06(13)
_computing_cell_refinement 'CrysAlis Pro (Oxford Diffraction Ltd., 2011)'
_computing_data_collection 'CrysAlis Pro (Oxford Diffraction Ltd., 2011)'
_computing_data_reduction 'CrysAlis Pro (Oxford Diffraction Ltd., 2011)'
_computing_molecular_graphics 'Diamond v.3.2f (Crystal Impact GbR, 2008)'
_computing_publication_material 'WinGX publication routines (Farrugia, 1999)'
_computing_structure_refinement 'SHELXL-97 (Sheldrick, 2008)'
_computing_structure_solution 'OLEX2 (Dolomanov et al, 2009)'
_diffrn_ambient_temperature 100.01(10)
_diffrn_detector 'CCD plate'
_diffrn_detector_area_resol_mean 5.2012
_diffrn_detector_type Atlas
_diffrn_measured_fraction_theta_full 0.998
_diffrn_measured_fraction_theta_max 0.998
_diffrn_measurement_details
;
#__ type_ start__ end____ width___ exp.time_
  1 omega -113.00  -24.00   1.0000    6.0000
omega____ theta____ kappa____ phi______ frames
    -      -40.9506  -57.0000  150.0000 89

#__ type_ start__ end____ width___ exp.time_
  2 omega -114.00  -11.00   1.0000    6.0000
omega____ theta____ kappa____ phi______ frames
    -      -40.9506  -57.0000   60.0000 103

#__ type_ start__ end____ width___ exp.time_
  3 omega    3.00   98.00   1.0000    6.0000
omega____ theta____ kappa____ phi______ frames
    -       40.9506 -125.0000  -60.0000 95

#__ type_ start__ end____ width___ exp.time_
  4 omega -132.00  -76.00   1.0000   24.0000
omega____ theta____ kappa____ phi______ frames
    -      -83.0000  -77.0000 -150.0000 56

#__ type_ start__ end____ width___ exp.time_
  5 omega -138.00  -85.00   1.0000   24.0000
omega____ theta____ kappa____ phi______ frames
    -      -83.0000 -111.0000 -180.0000 53

#__ type_ start__ end____ width___ exp.time_
  6 omega -149.00 -122.00   1.0000   24.0000
omega____ theta____ kappa____ phi______ frames
    -      -83.0000 -111.0000  -60.0000 27

#__ type_ start__ end____ width___ exp.time_
  7 omega -161.00 -119.00   1.0000   24.0000
omega____ theta____ kappa____ phi______ frames
    -      -83.0000 -111.0000  -90.0000 42

#__ type_ start__ end____ width___ exp.time_
  8 omega   99.00  140.00   1.0000   24.0000
omega____ theta____ kappa____ phi______ frames
    -      113.0000  -77.0000    0.0000 41

#__ type_ start__ end____ width___ exp.time_
  9 omega   51.00   81.00   1.0000   24.0000
omega____ theta____ kappa____ phi______ frames
    -      113.0000  -77.0000    0.0000 30

#__ type_ start__ end____ width___ exp.time_
 10 omega   35.00   62.00   1.0000   24.0000
omega____ theta____ kappa____ phi______ frames
    -      113.0000 -111.0000 -150.0000 27

#__ type_ start__ end____ width___ exp.time_
 11 omega   36.00  114.00   1.0000   24.0000
omega____ theta____ kappa____ phi______ frames
    -      113.0000 -111.0000    0.0000 78

#__ type_ start__ end____ width___ exp.time_
 12 omega   86.00  149.00   1.0000   24.0000
omega____ theta____ kappa____ phi______ frames
    -      113.0000   61.0000   30.0000 63

#__ type_ start__ end____ width___ exp.time_
 13 omega   98.00  154.00   1.0000   24.0000
omega____ theta____ kappa____ phi______ frames
    -      113.0000   61.0000  150.0000 56

#__ type_ start__ end____ width___ exp.time_
 14 omega   39.00  114.00   1.0000   24.0000
omega____ theta____ kappa____ phi______ frames
    -      113.0000 -111.0000   90.0000 75

#__ type_ start__ end____ width___ exp.time_
 15 omega   90.00  125.00   1.0000   24.0000
omega____ theta____ kappa____ phi______ frames
    -      113.0000   61.0000   90.0000 35

#__ type_ start__ end____ width___ exp.time_
 16 omega   40.00   92.00   1.0000   24.0000
omega____ theta____ kappa____ phi______ frames
    -      113.0000  -61.0000 -180.0000 52

#__ type_ start__ end____ width___ exp.time_
 17 omega   88.00  114.00   1.0000   24.0000
omega____ theta____ kappa____ phi______ frames
    -      113.0000 -111.0000  -60.0000 26

#__ type_ start__ end____ width___ exp.time_
 18 omega  125.00  157.00   1.0000   24.0000
omega____ theta____ kappa____ phi______ frames
    -      113.0000   61.0000    0.0000 32

#__ type_ start__ end____ width___ exp.time_
 19 omega   29.00   99.00   1.0000   24.0000
omega____ theta____ kappa____ phi______ frames
    -      113.0000  -94.0000  150.0000 70

#__ type_ start__ end____ width___ exp.time_
 20 omega  108.00  149.00   1.0000   24.0000
omega____ theta____ kappa____ phi______ frames
    -      113.0000   61.0000  -60.0000 41

#__ type_ start__ end____ width___ exp.time_
 21 omega   93.00  151.00   1.0000   24.0000
omega____ theta____ kappa____ phi______ frames
    -      113.0000   61.0000 -120.0000 58

#__ type_ start__ end____ width___ exp.time_
 22 omega   86.00  158.00   1.0000   24.0000
omega____ theta____ kappa____ phi______ frames
    -      113.0000   61.0000  -90.0000 72

#__ type_ start__ end____ width___ exp.time_
 23 omega   83.00  112.00   1.0000   24.0000
omega____ theta____ kappa____ phi______ frames
    -      113.0000   61.0000    0.0000 29

#__ type_ start__ end____ width___ exp.time_
 24 omega   40.00   65.00   1.0000   24.0000
omega____ theta____ kappa____ phi______ frames
    -      113.0000  -77.0000 -180.0000 25

#__ type_ start__ end____ width___ exp.time_
 25 omega   93.00  147.00   1.0000   24.0000
omega____ theta____ kappa____ phi______ frames
    -      113.0000  -77.0000 -180.0000 54

#__ type_ start__ end____ width___ exp.time_
 26 omega   83.00  110.00   1.0000   24.0000
omega____ theta____ kappa____ phi______ frames
    -      113.0000 -111.0000 -150.0000 27
;
_diffrn_measurement_device '\k-geometry diffractometer'
_diffrn_measurement_device_type 'Agilent SuperNova'
_diffrn_measurement_method '\w scans'
_diffrn_orient_matrix_UB_11 -0.185489
_diffrn_orient_matrix_UB_12 -0.0072875
_diffrn_orient_matrix_UB_13 0.0152433
_diffrn_orient_matrix_UB_21 -0.0187174
_diffrn_orient_matrix_UB_22 0.0338146
_diffrn_orient_matrix_UB_23 -0.0977247
_diffrn_orient_matrix_UB_31 0.0517885
_diffrn_orient_matrix_UB_32 -0.1207262
_diffrn_orient_matrix_UB_33 -0.014012
_diffrn_radiation_monochromator 'Multilayer optics'
_diffrn_radiation_probe x-ray
_diffrn_radiation_source 'Nova (Cu) X-ray micro-source'
_diffrn_radiation_wavelength 1.54184
_diffrn_reflns_av_R_equivalents 0.0568
_diffrn_reflns_av_unetI/netI 0.1074
_diffrn_reflns_Laue_measured_fraction_full 0.998
_diffrn_reflns_Laue_measured_fraction_max 0.998
_diffrn_reflns_limit_h_max 10
_diffrn_reflns_limit_h_min -9
_diffrn_reflns_limit_k_max 16
_diffrn_reflns_limit_k_min -15
_diffrn_reflns_limit_l_max 19
_diffrn_reflns_limit_l_min -19
_diffrn_reflns_number 12745
_diffrn_reflns_point_group_measured_fraction_max 0.998
_diffrn_reflns_theta_full 67.496
_diffrn_reflns_theta_max 67.496
_diffrn_reflns_theta_min 2.865
_diffrn_source 'SuperNova (Cu) X-ray Source'
_diffrn_source_current 0.8
_diffrn_source_power 0.04
_diffrn_source_voltage 50
_exptl_absorpt_coefficient_mu 1.847
_exptl_absorpt_correction_T_max 0.951
_exptl_absorpt_correction_T_min 0.799
_exptl_absorpt_correction_type analytical
_exptl_absorpt_process_details
;
        CrysAlisPro, Agilent Technologies,
        Version 1.171.36.24 (release 03-12-2012 CrysAlis171 .NET)
        (compiled Dec  3 2012,18:21:49)
Analytical numeric absorption correction using a multifaceted crystal
                        model based on expressions derived by R.C. Clark & J.S.
        (Clark, R. C. & Reid, J. S. (1995). Acta Cryst. A51, 887-897)
;
_exptl_crystal_colour black
_exptl_crystal_density_diffrn 1.213
_exptl_crystal_density_method 'not measured'
_exptl_crystal_description prism
_exptl_crystal_F_000 616
_exptl_crystal_size_max 0.2033
_exptl_crystal_size_mid 0.046
_exptl_crystal_size_min 0.0279
_refine_diff_density_max 0.395
_refine_diff_density_min -0.298
_refine_diff_density_rms 0.056
_refine_ls_extinction_method none
_refine_ls_goodness_of_fit_ref 0.982
_refine_ls_hydrogen_treatment constr
_refine_ls_matrix_type full
_refine_ls_number_parameters 364
_refine_ls_number_reflns 5644
_refine_ls_number_restraints 0
_refine_ls_restrained_S_all 0.982
_refine_ls_R_factor_all 0.0671
_refine_ls_R_factor_gt 0.0424
_refine_ls_shift/su_max 0
_refine_ls_shift/su_mean 0
_refine_ls_structure_factor_coef Fsqd
_refine_ls_weighting_details 'w=1/[\s^2^(Fo^2^)+(0.0154P)^2^] where P=(Fo^2^+2Fc^2^)/3'
_refine_ls_weighting_scheme calc
_refine_ls_wR_factor_gt 0.0833
_refine_ls_wR_factor_ref 0.0929
_reflns_number_gt 4211
_reflns_number_total 5644
_reflns_threshold_expression 'I > 2\s(I)'
_cod_data_source_file ol5b03099_si_002.cif
_cod_data_source_block a20150382_dc97_1
_cod_original_cell_volume 1574.06(12)
_cod_database_code 1555454

loop_
_space_group_symop_operation_xyz
'x, y, z'
'-x, -y, -z'

loop_
_atom_site_label
_atom_site_type_symbol
_atom_site_fract_x
_atom_site_fract_y
_atom_site_fract_z
_atom_site_U_iso_or_equiv
_atom_site_adp_type
_atom_site_occupancy
_atom_site_calc_flag
S1 S 1.19990(8) 0.36751(5) -0.02016(4) 0.02590(14) Uani 1 d
Si1 Si 1.17159(7) -0.05139(5) 0.30236(4) 0.01580(13) Uani 1 d
Si2 Si 0.54853(7) 0.54515(5) -0.27969(4) 0.01650(13) Uani 1 d
O1 O 0.6652(2) -0.14759(13) 0.12331(10) 0.0210(3) Uani 1 d
N1 N 0.7839(2) 0.03298(15) 0.05968(12) 0.0162(4) Uani 1 d
N2 N 1.1851(2) 0.25611(16) 0.04113(13) 0.0216(4) Uani 1 d
N3 N 1.0407(2) 0.39161(16) -0.07557(13) 0.0234(4) Uani 1 d
N4 N 0.6158(2) 0.18616(15) -0.07043(12) 0.0169(4) Uani 1 d
C1 C 0.5910(3) -0.08209(18) 0.06897(14) 0.0167(4) Uani 1 d
C2 C 0.6491(3) 0.02033(17) 0.02991(14) 0.0161(4) Uani 1 d
C3 C 0.8424(3) 0.12326(17) 0.02419(14) 0.0156(4) Uani 1 d
C4 C 0.9861(3) 0.13768(17) 0.05710(14) 0.0164(4) Uani 1 d
C5 C 1.0466(3) 0.22999(18) 0.01894(14) 0.0182(4) Uani 1 d
C6 C 0.9636(3) 0.30744(18) -0.04757(14) 0.0187(4) Uani 1 d
C7 C 0.8152(3) 0.29589(18) -0.07821(14) 0.0182(4) Uani 1 d
C8 C 0.7573(3) 0.20156(17) -0.04191(14) 0.0167(4) Uani 1 d
C9 C 0.5639(3) 0.09788(17) -0.03577(14) 0.0153(4) Uani 1 d
C10 C 1.0604(3) 0.06620(18) 0.12786(14) 0.0173(4) Uani 1 d
C11 C 1.1180(3) 0.01142(18) 0.19168(14) 0.0185(4) Uani 1 d
C12 C 0.7299(3) 0.37558(18) -0.14140(15) 0.0188(5) Uani 1 d
C13 C 0.6581(3) 0.44433(18) -0.19509(15) 0.0198(5) Uani 1 d
C14 C 1.0418(3) 0.05181(18) 0.37290(15) 0.0203(5) Uani 1 d
H14 H 1.0709 0.0258 0.4339 0.024 Uiso 1 calc
C15 C 1.0828(4) 0.1644(2) 0.34603(17) 0.0303(6) Uani 1 d
H15A H 1.2013 0.1589 0.3529 0.045 Uiso 1 calc
H15B H 1.012 0.216 0.3828 0.045 Uiso 1 calc
H15C H 1.0612 0.1901 0.2853 0.045 Uiso 1 calc
C16 C 0.8523(3) 0.0633(2) 0.37183(18) 0.0284(5) Uani 1 d
H16A H 0.8211 0.0854 0.3122 0.043 Uiso 1 calc
H16B H 0.7907 0.1185 0.4079 0.043 Uiso 1 calc
H16C H 0.8239 -0.0068 0.3947 0.043 Uiso 1 calc
C17 C 1.1117(3) -0.18799(18) 0.32639(15) 0.0222(5) Uani 1 d
H17 H 1.211 -0.2433 0.3058 0.027 Uiso 1 calc
C18 C 0.9631(3) -0.1932(2) 0.27780(17) 0.0271(5) Uani 1 d
H18A H 0.86 -0.1465 0.3013 0.041 Uiso 1 calc
H18B H 0.9503 -0.2685 0.2852 0.041 Uiso 1 calc
H18C H 0.9846 -0.1677 0.216 0.041 Uiso 1 calc
C19 C 1.0759(4) -0.2225(2) 0.42420(17) 0.0342(6) Uani 1 d
H19A H 1.1757 -0.2267 0.4538 0.051 Uiso 1 calc
H19B H 1.0477 -0.294 0.4337 0.051 Uiso 1 calc
H19C H 0.9815 -0.1687 0.4474 0.051 Uiso 1 calc
C20 C 1.4058(3) -0.0715(2) 0.30435(15) 0.0233(5) Uani 1 d
H20 H 1.4586 -0.1323 0.2698 0.028 Uiso 1 calc
C21 C 1.4628(3) -0.1100(3) 0.39550(18) 0.0434(8) Uani 1 d
H21A H 1.4143 -0.0532 0.4324 0.065 Uiso 1 calc
H21B H 1.5856 -0.125 0.3926 0.065 Uiso 1 calc
H21C H 1.4251 -0.1767 0.4199 0.065 Uiso 1 calc
C22 C 1.4778(3) 0.0260(2) 0.26113(17) 0.0283(5) Uani 1 d
H22A H 1.4282 0.0557 0.2062 0.042 Uiso 1 calc
H22B H 1.5999 0.0023 0.25 0.042 Uiso 1 calc
H22C H 1.4513 0.0823 0.2996 0.042 Uiso 1 calc
C23 C 0.3951(3) 0.65390(19) -0.22427(16) 0.0266(5) Uani 1 d
H23 H 0.3524 0.7148 -0.2704 0.032 Uiso 1 calc
C24 C 0.4838(4) 0.7005(2) -0.1632(2) 0.0434(7) Uani 1 d
H24A H 0.5129 0.646 -0.1126 0.065 Uiso 1 calc
H24B H 0.4085 0.7662 -0.1443 0.065 Uiso 1 calc
H24C H 0.5863 0.7188 -0.1941 0.065 Uiso 1 calc
C25 C 0.2424(4) 0.6166(2) -0.1746(2) 0.0418(7) Uani 1 d
H25A H 0.1812 0.5928 -0.2147 0.063 Uiso 1 calc
H25B H 0.1683 0.6773 -0.1479 0.063 Uiso 1 calc
H25C H 0.2799 0.5559 -0.1293 0.063 Uiso 1 calc
C26 C 0.7133(3) 0.60828(19) -0.34922(15) 0.0218(5) Uani 1 d
H26 H 0.758 0.6488 -0.3115 0.026 Uiso 1 calc
C27 C 0.8620(3) 0.5226(2) -0.38202(18) 0.0324(6) Uani 1 d
H27A H 0.9134 0.4746 -0.3325 0.049 Uiso 1 calc
H27B H 0.9451 0.559 -0.4167 0.049 Uiso 1 calc
H27C H 0.8226 0.4794 -0.4179 0.049 Uiso 1 calc
C28 C 0.6434(3) 0.6914(2) -0.42560(17) 0.0303(6) Uani 1 d
H28A H 0.606 0.6539 -0.4666 0.045 Uiso 1 calc
H28B H 0.7314 0.7275 -0.455 0.045 Uiso 1 calc
H28C H 0.5482 0.746 -0.404 0.045 Uiso 1 calc
C29 C 0.4489(3) 0.4672(2) -0.34254(16) 0.0248(5) Uani 1 d
H29 H 0.5409 0.4282 -0.3817 0.03 Uiso 1 calc
C30 C 0.3198(4) 0.5419(3) -0.40088(19) 0.0371(6) Uani 1 d
H30A H 0.2289 0.5839 -0.3651 0.056 Uiso 1 calc
H30B H 0.2736 0.4977 -0.4329 0.056 Uiso 1 calc
H30C H 0.3744 0.592 -0.442 0.056 Uiso 1 calc
C31 C 0.3703(3) 0.3796(2) -0.28546(19) 0.0342(6) Uani 1 d
H31A H 0.452 0.3338 -0.2467 0.051 Uiso 1 calc
H31B H 0.3381 0.3343 -0.3223 0.051 Uiso 1 calc
H31C H 0.2704 0.4147 -0.2509 0.051 Uiso 1 calc

loop_
_atom_site_aniso_label
_atom_site_aniso_U_11
_atom_site_aniso_U_22
_atom_site_aniso_U_33
_atom_site_aniso_U_23
_atom_site_aniso_U_13
_atom_site_aniso_U_12
S1 0.0273(3) 0.0209(3) 0.0310(3) 0.0059(2) -0.0114(2) -0.0103(2)
Si1 0.0172(3) 0.0141(3) 0.0149(3) 0.0007(2) -0.0035(2) -0.0019(2)
Si2 0.0196(3) 0.0115(3) 0.0169(3) 0.0005(2) -0.0045(2) -0.0009(2)
O1 0.0227(8) 0.0176(8) 0.0215(8) 0.0033(6) -0.0089(6) -0.0029(6)
N1 0.0182(9) 0.0143(9) 0.0145(8) -0.0007(7) -0.0010(7) -0.0017(7)
N2 0.0215(9) 0.0209(10) 0.0230(10) -0.0001(8) -0.0044(8) -0.0066(8)
N3 0.0242(10) 0.0196(10) 0.0264(10) 0.0047(8) -0.0064(8) -0.0083(8)
N4 0.0176(9) 0.0156(9) 0.0160(9) -0.0001(7) -0.0014(7) -0.0023(7)
C1 0.0166(10) 0.0160(11) 0.0152(10) -0.0007(8) -0.0010(8) -0.0008(8)
C2 0.0174(10) 0.0143(11) 0.0146(10) -0.0012(8) 0.0002(8) -0.0014(8)
C3 0.0167(10) 0.0134(10) 0.0149(10) -0.0026(8) 0.0011(8) -0.0004(8)
C4 0.0166(10) 0.0159(11) 0.0145(10) -0.0026(8) -0.0008(8) 0.0006(8)
C5 0.0169(10) 0.0189(11) 0.0183(10) -0.0052(9) 0.0007(8) -0.0025(8)
C6 0.0218(11) 0.0142(11) 0.0193(11) -0.0015(9) -0.0006(9) -0.0037(8)
C7 0.0203(11) 0.0161(11) 0.0171(10) -0.0001(9) -0.0009(8) -0.0036(9)
C8 0.0178(10) 0.0152(11) 0.0154(10) -0.0023(8) -0.0013(8) -0.0006(8)
C9 0.0164(10) 0.0128(10) 0.0144(10) -0.0003(8) -0.0004(8) -0.0002(8)
C10 0.0174(10) 0.0165(11) 0.0186(11) -0.0032(9) -0.0012(8) -0.0044(8)
C11 0.0198(11) 0.0180(11) 0.0183(11) -0.0030(9) -0.0028(9) -0.0047(9)
C12 0.0191(11) 0.0157(11) 0.0224(11) -0.0026(9) -0.0009(9) -0.0059(9)
C13 0.0230(11) 0.0141(11) 0.0222(11) 0.0006(9) -0.0051(9) -0.0041(9)
C14 0.0245(12) 0.0181(11) 0.0182(11) -0.0019(9) -0.0020(9) -0.0052(9)
C15 0.0422(15) 0.0176(12) 0.0317(13) -0.0067(10) 0.0021(11) -0.0084(11)
C16 0.0246(12) 0.0252(13) 0.0330(13) -0.0085(11) -0.0025(10) 0.0018(10)
C17 0.0271(12) 0.0141(11) 0.0231(12) -0.0004(9) -0.0009(9) -0.0023(9)
C18 0.0273(12) 0.0205(12) 0.0349(14) -0.0046(10) -0.0004(10) -0.0090(10)
C19 0.0493(16) 0.0239(13) 0.0288(14) 0.0031(11) -0.0030(12) -0.0123(12)
C20 0.0174(11) 0.0303(13) 0.0195(11) 0.0005(10) -0.0028(9) -0.0025(9)
C21 0.0209(13) 0.074(2) 0.0288(14) 0.0131(14) -0.0106(11) -0.0080(13)
C22 0.0228(12) 0.0349(14) 0.0306(13) -0.0056(11) -0.0023(10) -0.0122(10)
C23 0.0361(13) 0.0139(11) 0.0240(12) 0.0011(9) 0.0033(10) 0.0001(10)
C24 0.063(2) 0.0296(15) 0.0411(16) -0.0179(13) 0.0092(15) -0.0159(14)
C25 0.0414(16) 0.0379(16) 0.0433(17) -0.0153(13) 0.0165(13) -0.0076(13)
C26 0.0258(11) 0.0198(11) 0.0214(11) 0.0004(9) -0.0039(9) -0.0093(9)
C27 0.0250(12) 0.0332(15) 0.0346(14) 0.0026(11) -0.0011(11) -0.0039(11)
C28 0.0346(14) 0.0284(14) 0.0259(13) 0.0075(11) -0.0054(10) -0.0097(11)
C29 0.0206(11) 0.0287(13) 0.0272(12) -0.0089(10) -0.0028(9) -0.0060(10)
C30 0.0316(14) 0.0505(18) 0.0335(14) -0.0013(13) -0.0135(12) -0.0152(13)
C31 0.0319(14) 0.0289(14) 0.0461(16) -0.0061(12) -0.0044(12) -0.0143(11)

loop_
_atom_type_symbol
_atom_type_description
_atom_type_scat_dispersion_real
_atom_type_scat_dispersion_imag
_atom_type_scat_source
C C 0.0181 0.0091 'International Tables Vol C Tables 4.2.6.8 and 6.1.1.4'
H H 0 0 'International Tables Vol C Tables 4.2.6.8 and 6.1.1.4'
N N 0.0311 0.018 'International Tables Vol C Tables 4.2.6.8 and 6.1.1.4'
O O 0.0492 0.0322 'International Tables Vol C Tables 4.2.6.8 and 6.1.1.4'
S S 0.3331 0.5567 'International Tables Vol C Tables 4.2.6.8 and 6.1.1.4'
Si Si 0.2541 0.3302 'International Tables Vol C Tables 4.2.6.8 and 6.1.1.4'

loop_
_exptl_crystal_face_index_h
_exptl_crystal_face_index_k
_exptl_crystal_face_index_l
_exptl_crystal_face_perp_dist
0 -8 -3 0.0197
-5 -1 -1 0.107
5 0 1 0.0871
0 2 -9 0.0214
0 8 3 0.0082
0 -2 9 0.0246

loop_
_geom_angle_atom_site_label_1
_geom_angle_atom_site_label_2
_geom_angle_atom_site_label_3
_geom_angle
_geom_angle_site_symmetry_1
_geom_angle_site_symmetry_3
N2 S1 N3 102.65(10) . .
C11 Si1 C14 103.19(10) . .
C11 Si1 C17 108.59(10) . .
C11 Si1 C20 107.53(10) . .
C17 Si1 C14 113.09(10) . .
C20 Si1 C14 114.05(11) . .
C20 Si1 C17 109.91(11) . .
C13 Si2 C23 107.87(11) . .
C13 Si2 C26 106.72(11) . .
C13 Si2 C29 106.45(11) . .
C23 Si2 C26 108.85(11) . .
C23 Si2 C29 114.44(11) . .
C29 Si2 C26 112.12(11) . .
C2 N1 C3 117.09(19) . .
C5 N2 S1 105.40(16) . .
C6 N3 S1 105.58(16) . .
C9 N4 C8 117.39(19) . .
O1 C1 C2 121.7(2) . .
O1 C1 C9 122.0(2) . 2_655
C9 C1 C2 116.32(19) 2_655 .
N1 C2 C1 115.55(19) . .
N1 C2 C9 122.1(2) . .
C9 C2 C1 122.33(19) . .
N1 C3 C4 117.1(2) . .
N1 C3 C8 121.06(19) . .
C4 C3 C8 121.8(2) . .
C3 C4 C10 121.8(2) . .
C5 C4 C3 116.5(2) . .
C5 C4 C10 121.6(2) . .
N2 C5 C4 124.7(2) . .
N2 C5 C6 113.4(2) . .
C4 C5 C6 121.9(2) . .
N3 C6 C5 113.0(2) . .
N3 C6 C7 125.1(2) . .
C7 C6 C5 121.9(2) . .
C6 C7 C12 121.4(2) . .
C8 C7 C6 116.3(2) . .
C8 C7 C12 122.3(2) . .
N4 C8 C3 120.08(19) . .
N4 C8 C7 118.3(2) . .
C7 C8 C3 121.6(2) . .
N4 C9 C1 116.40(19) . 2_655
N4 C9 C2 122.2(2) . .
C2 C9 C1 121.35(19) . 2_655
C11 C10 C4 175.2(2) . .
C10 C11 Si1 167.5(2) . .
C13 C12 C7 179.3(2) . .
C12 C13 Si2 177.8(2) . .
C15 C14 Si1 111.58(16) . .
C16 C14 Si1 112.51(16) . .
C16 C14 C15 109.2(2) . .
C18 C17 Si1 113.44(16) . .
C19 C17 Si1 112.19(17) . .
C19 C17 C18 110.0(2) . .
C21 C20 Si1 112.46(17) . .
C21 C20 C22 110.6(2) . .
C22 C20 Si1 115.09(17) . .
C24 C23 Si2 110.72(19) . .
C25 C23 Si2 114.13(17) . .
C25 C23 C24 109.8(2) . .
C27 C26 Si2 112.32(17) . .
C27 C26 C28 110.0(2) . .
C28 C26 Si2 113.36(17) . .
C30 C29 Si2 112.66(18) . .
C30 C29 C31 109.9(2) . .
C31 C29 Si2 113.73(18) . .

loop_
_geom_bond_atom_site_label_1
_geom_bond_atom_site_label_2
_geom_bond_distance
_geom_bond_site_symmetry_2
S1 N2 1.604(2) .
S1 N3 1.604(2) .
Si1 C11 1.850(2) .
Si1 C14 1.897(2) .
Si1 C17 1.894(2) .
Si1 C20 1.888(2) .
Si2 C13 1.848(2) .
Si2 C23 1.883(2) .
Si2 C26 1.887(2) .
Si2 C29 1.887(2) .
O1 C1 1.204(3) .
N1 C2 1.311(3) .
N1 C3 1.366(3) .
N2 C5 1.363(3) .
N3 C6 1.364(3) .
N4 C8 1.367(3) .
N4 C9 1.314(3) .
C1 C2 1.512(3) .
C1 C9 1.505(3) 2_655
C2 C9 1.430(3) .
C3 C4 1.412(3) .
C3 C8 1.439(3) .
C4 C5 1.406(3) .
C4 C10 1.418(3) .
C5 C6 1.431(3) .
C6 C7 1.416(3) .
C7 C8 1.411(3) .
C7 C12 1.418(3) .
C9 C1 1.505(3) 2_655
C10 C11 1.203(3) .
C12 C13 1.209(4) .
C14 C15 1.537(3) .
C14 C16 1.535(3) .
C17 C18 1.541(3) .
C17 C19 1.538(3) .
C20 C21 1.528(3) .
C20 C22 1.531(3) .
C23 C24 1.542(4) .
C23 C25 1.531(4) .
C26 C27 1.528(3) .
C26 C28 1.535(3) .
C29 C30 1.531(4) .
C29 C31 1.534(4) .
